data_7131823
loop_
_publ_author_name
'Weinert, Hanns M.'
'Schulte, Yannick'
'Gehlhaar, Alexander'
'W&#xf6;lper, Christoph'
'Haberhauer, Gebhard'
'Schulz, Stephan'

_publ_section_title
;
 Metal-coordinated distibene and dibismuthene dications - isoelectronic
 analogues of butadiene dications.
;
_journal_issue 50
_journal_name_full 'Chemical communications (Cambridge, England)'
_journal_page_first 7755
_journal_page_last 7758
_journal_paper_doi 10.1039/d3cc01844j
_journal_volume 59
_journal_year 2023
_chemical_formula_sum 'C118 H90 B2 Bi2 F44 Ga2 N4'
_chemical_formula_weight 2978.95
_space_group_crystal_system triclinic
_space_group_IT_number 2
_space_group_name_Hall '-P 1'
_space_group_name_H-M_alt 'P -1'
_atom_sites_solution_hydrogens geom
_atom_sites_solution_primary direct
_atom_sites_solution_secondary difmap
_audit_creation_method SHELXL-2017/1
_audit_update_record
;
2023-01-19 deposited with the CCDC.	2023-05-26 downloaded from the CCDC.
;
_cell_angle_alpha 67.1304(16)
_cell_angle_beta 67.4082(17)
_cell_angle_gamma 75.0320(16)
_cell_formula_units_Z 1
_cell_length_a 14.5343(6)
_cell_length_b 14.8399(5)
_cell_length_c 15.7735(6)
_cell_measurement_reflns_used 9988
_cell_measurement_temperature 100(2)
_cell_measurement_theta_max 33.21
_cell_measurement_theta_min 2.72
_cell_volume 2870.32(19)
_computing_cell_refinement 'BRUKER APEX3(v2019.1-0)'
_computing_data_collection 'BRUKER APEX3(v2019.1-0)'
_computing_data_reduction 'BRUKER APEX3(v2019.1-0)'
_computing_molecular_graphics 'ORTEP/PLATON (Spek)'
_computing_publication_material 'BRUKER AXS SHELXTL (c) 2008 / Vers. 2008/4'
_computing_structure_refinement 'SHELXL-2017/1 (Sheldrick, 2017)'
_computing_structure_solution 'BRUKER APEX3(v2019.1-0)'
_diffrn_ambient_temperature 100(2)
_diffrn_detector_area_resol_mean 512
_diffrn_measured_fraction_theta_full 1.000
_diffrn_measured_fraction_theta_max 0.998
_diffrn_measurement_device_type 'Bruker D8 KAPPA II (APEX II detector)'
_diffrn_measurement_method 'Data collection strategy APEX 3/QUEEN'
_diffrn_radiation_monochromator 'Triumph Goebel mirror'
_diffrn_radiation_source 'fine-focus sealed tube'
_diffrn_radiation_type MoK\a
_diffrn_radiation_wavelength 0.71073
_diffrn_reflns_av_R_equivalents 0.0280
_diffrn_reflns_av_unetI/netI 0.0239
_diffrn_reflns_Laue_measured_fraction_full 1.000
_diffrn_reflns_Laue_measured_fraction_max 0.998
_diffrn_reflns_limit_h_max 22
_diffrn_reflns_limit_h_min -22
_diffrn_reflns_limit_k_max 22
_diffrn_reflns_limit_k_min -22
_diffrn_reflns_limit_l_max 24
_diffrn_reflns_limit_l_min -24
_diffrn_reflns_number 121681
_diffrn_reflns_point_group_measured_fraction_full 1.000
_diffrn_reflns_point_group_measured_fraction_max 0.998
_diffrn_reflns_theta_full 25.242
_diffrn_reflns_theta_max 33.265
_diffrn_reflns_theta_min 1.756
_exptl_absorpt_coefficient_mu 3.643
_exptl_absorpt_correction_T_max 0.75
_exptl_absorpt_correction_T_min 0.56
_exptl_absorpt_correction_type multi-scan
_exptl_absorpt_process_details
; 
 SADABS
 R.H. Blessing, Acta Cryst. (1995) A51 33-38 
;
_exptl_crystal_colour purple
_exptl_crystal_density_diffrn 1.723
_exptl_crystal_description tablet
_exptl_crystal_F_000 1460
_exptl_crystal_size_max 0.235
_exptl_crystal_size_mid 0.198
_exptl_crystal_size_min 0.160
_refine_diff_density_max 1.631
_refine_diff_density_min -0.895
_refine_diff_density_rms 0.095
_refine_ls_extinction_method none
_refine_ls_goodness_of_fit_ref 1.037
_refine_ls_hydrogen_treatment constr
_refine_ls_matrix_type full
_refine_ls_number_parameters 888
_refine_ls_number_reflns 22058
_refine_ls_number_restraints 370
_refine_ls_restrained_S_all 1.031
_refine_ls_R_factor_all 0.0390
_refine_ls_R_factor_gt 0.0288
_refine_ls_shift/su_max 0.005
_refine_ls_shift/su_mean 0.000
_refine_ls_structure_factor_coef Fsqd
_refine_ls_weighting_details 'w=1/[\s^2^(Fo^2^)+(0.0319P)^2^+2.4797P] where P=(Fo^2^+2Fc^2^)/3'
_refine_ls_weighting_scheme calc
_refine_ls_wR_factor_gt 0.0654
_refine_ls_wR_factor_ref 0.0688
_reflns_Friedel_coverage 0.000
_reflns_number_gt 18670
_reflns_number_total 22058
_reflns_threshold_expression 'I > 2\s(I)'
_cod_data_source_file d3cc01844j2.cif
_cod_data_source_block mw_154bm
_cod_original_cell_volume 2870.33(19)
_cod_database_code 7131823
_shelx_shelxl_version_number 2017/1
_shelx_space_group_comment
;
The symmetry employed for this shelxl refinement is uniquely defined
by the following loop, which should always be used as a source of
symmetry information in preference to the above space-group names.
They are only intended as comments.
;
_shelx_estimated_absorpt_t_min 0.481
_shelx_estimated_absorpt_t_max 0.593

loop_
_space_group_symop_operation_xyz
'x, y, z'
'-x, -y, -z'

loop_
_atom_site_label
_atom_site_type_symbol
_atom_site_fract_x
_atom_site_fract_y
_atom_site_fract_z
_atom_site_U_iso_or_equiv
_atom_site_adp_type
_atom_site_occupancy
_atom_site_site_symmetry_order
_atom_site_calc_flag
_atom_site_refinement_flags_posn
_atom_site_refinement_flags_adp
_atom_site_refinement_flags_occupancy
_atom_site_disorder_assembly
_atom_site_disorder_group
Bi1_1 Bi 0.50663(2) 0.55710(2) 0.05108(2) 0.02549(2) Uani 1 1 d . . . . .
Ga1_1 Ga 0.38633(2) 0.69415(2) -0.03852(2) 0.01716(4) Uani 1 1 d . . . . .
N1_1 N 0.36286(11) 0.82089(11) -0.02905(11) 0.0155(3) Uani 1 1 d . . . . .
N2_1 N 0.31152(11) 0.71796(11) -0.12064(11) 0.0152(3) Uani 1 1 d . . . . .
C1_1 C 0.30580(13) 0.89693(12) -0.07252(13) 0.0168(3) Uani 1 1 d . . . . .
C2_1 C 0.25701(14) 0.88878(13) -0.12961(13) 0.0179(3) Uani 1 1 d . . . . .
H2_1 H 0.215660 0.946356 -0.154687 0.021 Uiso 1 1 calc R U . . .
C3_1 C 0.26109(13) 0.80669(13) -0.15477(13) 0.0164(3) Uani 1 1 d . . . . .
C4_1 C 0.29492(16) 0.99474(14) -0.05989(16) 0.0249(4) Uani 1 1 d . . . . .
H4A_1 H 0.361630 1.013888 -0.079454 0.037 Uiso 1 1 calc R U . . .
H4B_1 H 0.259505 0.989528 0.008374 0.037 Uiso 1 1 calc R U . . .
H4C_1 H 0.256513 1.044663 -0.100358 0.037 Uiso 1 1 calc R U . . .
C5_1 C 0.20933(15) 0.81912(14) -0.22528(14) 0.0214(3) Uani 1 1 d . . . . .
H5A_1 H 0.167905 0.883535 -0.236288 0.032 Uiso 1 1 calc R U . . .
H5B_1 H 0.166537 0.766851 -0.198718 0.032 Uiso 1 1 calc R U . . .
H5C_1 H 0.259714 0.815102 -0.286907 0.032 Uiso 1 1 calc R U . . .
C6_1 C 0.41775(13) 0.82503(12) 0.02857(12) 0.0144(3) Uani 1 1 d . . . . .
C7_1 C 0.37270(14) 0.79326(14) 0.13057(13) 0.0186(3) Uani 1 1 d . . . . .
C8_1 C 0.43359(15) 0.77317(15) 0.18708(14) 0.0221(3) Uani 1 1 d . . . . .
H8_1 H 0.405653 0.750772 0.255827 0.027 Uiso 1 1 calc R U . . .
C9_1 C 0.53470(15) 0.78537(15) 0.14451(14) 0.0218(3) Uani 1 1 d . . . . .
H9_1 H 0.575600 0.769843 0.184241 0.026 Uiso 1 1 calc R U . . .
C10_1 C 0.57627(14) 0.82010(14) 0.04432(14) 0.0198(3) Uani 1 1 d . . . . .
H10_1 H 0.644932 0.830481 0.016114 0.024 Uiso 1 1 calc R U . . .
C11_1 C 0.51883(13) 0.83995(13) -0.01547(13) 0.0170(3) Uani 1 1 d . . . . .
C12_1 C 0.26218(15) 0.77900(18) 0.17867(15) 0.0266(4) Uani 1 1 d . . . . .
H12_1 H 0.227044 0.815623 0.129127 0.032 Uiso 1 1 calc R U . . .
C13_1 C 0.2482(2) 0.6703(3) 0.2148(3) 0.0607(9) Uani 1 1 d . . . . .
H13A_1 H 0.275259 0.645117 0.159833 0.091 Uiso 1 1 calc R U . . .
H13B_1 H 0.176453 0.663466 0.245697 0.091 Uiso 1 1 calc R U . . .
H13C_1 H 0.283836 0.632624 0.262079 0.091 Uiso 1 1 calc R U . . .
C14_1 C 0.2122(2) 0.8188(3) 0.2632(2) 0.0549(9) Uani 1 1 d . . . . .
H14A_1 H 0.222014 0.888186 0.241271 0.082 Uiso 1 1 calc R U . . .
H14B_1 H 0.242199 0.780592 0.314817 0.082 Uiso 1 1 calc R U . . .
H14C_1 H 0.140149 0.813442 0.288147 0.082 Uiso 1 1 calc R U . . .
C15_1 C 0.56709(15) 0.87593(16) -0.12515(14) 0.0245(4) Uani 1 1 d . . . . .
H15_1 H 0.514084 0.889770 -0.155941 0.029 Uiso 1 1 calc R U . . .
C16_1 C 0.6494(2) 0.7983(2) -0.1601(2) 0.0485(7) Uani 1 1 d . . . . .
H16A_1 H 0.678075 0.823062 -0.230933 0.073 Uiso 1 1 calc R U . . .
H16B_1 H 0.620692 0.737624 -0.140668 0.073 Uiso 1 1 calc R U . . .
H16C_1 H 0.702341 0.784365 -0.130930 0.073 Uiso 1 1 calc R U . . .
C17_1 C 0.6123(2) 0.97089(19) -0.15826(19) 0.0421(6) Uani 1 1 d . . . . .
H17A_1 H 0.636139 0.996673 -0.229357 0.063 Uiso 1 1 calc R U . . .
H17B_1 H 0.668827 0.957063 -0.133786 0.063 Uiso 1 1 calc R U . . .
H17C_1 H 0.561057 1.019838 -0.132898 0.063 Uiso 1 1 calc R U . . .
C18_1 C 0.32176(13) 0.63766(12) -0.15518(13) 0.0155(3) Uani 1 1 d . . . . .
C19_1 C 0.26041(14) 0.56228(16) -0.09761(16) 0.0242(4) Uani 1 1 d . . . . .
C20_1 C 0.27799(16) 0.48232(16) -0.12976(17) 0.0276(4) Uani 1 1 d . . . . .
H20_1 H 0.237293 0.430528 -0.092595 0.033 Uiso 1 1 calc R U . . .
C21_1 C 0.35339(15) 0.47678(14) -0.21457(15) 0.0230(4) Uani 1 1 d . . . . .
H21_1 H 0.363602 0.421849 -0.235381 0.028 Uiso 1 1 calc R U . . .
C22_1 C 0.41374(15) 0.55065(15) -0.26896(14) 0.0229(4) Uani 1 1 d . . . . .
H22_1 H 0.465762 0.545666 -0.326772 0.027 Uiso 1 1 calc R U . . .
C23_1 C 0.39989(15) 0.63298(14) -0.24071(13) 0.0196(3) Uani 1 1 d . . . . .
C24_1 C 0.1667(6) 0.5793(7) -0.0149(6) 0.0297(15) Uani 0.542(14) 1 d . . P A 3
H24_1 H 0.169111 0.641904 -0.006388 0.036 Uiso 0.542(14) 1 calc R U P A 3
C25_1 C 0.1738(6) 0.4956(10) 0.0763(5) 0.057(2) Uani 0.542(14) 1 d . . P A 3
H25A_1 H 0.171852 0.433241 0.069709 0.086 Uiso 0.542(14) 1 calc R U P A 3
H25B_1 H 0.117187 0.506465 0.131986 0.086 Uiso 0.542(14) 1 calc R U P A 3
H25C_1 H 0.237048 0.492954 0.086460 0.086 Uiso 0.542(14) 1 calc R U P A 3
C26_1 C 0.0669(4) 0.5887(6) -0.0322(5) 0.0434(16) Uani 0.542(14) 1 d . . P A 3
H26A_1 H 0.062790 0.645849 -0.089546 0.065 Uiso 0.542(14) 1 calc R U P A 3
H26B_1 H 0.010632 0.597420 0.024630 0.065 Uiso 0.542(14) 1 calc R U P A 3
H26C_1 H 0.063594 0.528822 -0.042615 0.065 Uiso 0.542(14) 1 calc R U P A 3
C24'_1 C 0.1879(6) 0.5561(6) 0.0062(7) 0.0239(14) Uani 0.458(14) 1 d . . P A 4
H24'_1 H 0.215560 0.589196 0.034104 0.029 Uiso 0.458(14) 1 calc R U P A 4
C25'_1 C 0.1667(6) 0.4544(6) 0.0789(7) 0.0350(16) Uani 0.458(14) 1 d . . P A 4
H25D_1 H 0.135340 0.422283 0.055020 0.052 Uiso 0.458(14) 1 calc R U P A 4
H25E_1 H 0.121299 0.460786 0.141511 0.052 Uiso 0.458(14) 1 calc R U P A 4
H25F_1 H 0.229925 0.414467 0.086946 0.052 Uiso 0.458(14) 1 calc R U P A 4
C26'_1 C 0.0893(5) 0.6179(5) -0.0081(6) 0.046(3) Uani 0.458(14) 1 d . . P A 4
H26D_1 H 0.099805 0.687289 -0.042044 0.069 Uiso 0.458(14) 1 calc R U P A 4
H26E_1 H 0.037488 0.611336 0.055258 0.069 Uiso 0.458(14) 1 calc R U P A 4
H26F_1 H 0.067685 0.594456 -0.046808 0.069 Uiso 0.458(14) 1 calc R U P A 4
C27_1 C 0.46890(19) 0.71190(18) -0.29925(14) 0.0316(5) Uani 1 1 d . . . . .
H27_1 H 0.441706 0.767295 -0.271633 0.038 Uiso 1 1 calc R U . . .
C28_1 C 0.5745(2) 0.6710(3) -0.29015(18) 0.0544(9) Uani 1 1 d . . . . .
H28A_1 H 0.604414 0.619396 -0.320646 0.082 Uiso 1 1 calc R U . . .
H28B_1 H 0.569665 0.643180 -0.221382 0.082 Uiso 1 1 calc R U . . .
H28C_1 H 0.616735 0.724362 -0.322642 0.082 Uiso 1 1 calc R U . . .
C29_1 C 0.47451(19) 0.75308(18) -0.40613(14) 0.0320(5) Uani 1 1 d . . . . .
H29A_1 H 0.518628 0.804917 -0.441001 0.048 Uiso 1 1 calc R U . . .
H29B_1 H 0.407080 0.780703 -0.411018 0.048 Uiso 1 1 calc R U . . .
H29C_1 H 0.501413 0.699997 -0.434829 0.048 Uiso 1 1 calc R U . . .
F11_2 F 0.72887(10) 0.77666(10) 0.50647(9) 0.0308(3) Uani 1 1 d . . . . .
F12_2 F 0.82598(16) 0.73346(14) 0.63031(13) 0.0557(5) Uani 1 1 d . . . . .
F13_2 F 1.01119(17) 0.62822(15) 0.60364(17) 0.0712(7) Uani 1 1 d . . . . .
F14_2 F 1.10029(12) 0.56910(12) 0.44295(15) 0.0567(5) Uani 1 1 d . . . . .
F15_2 F 1.00182(9) 0.60823(10) 0.31771(12) 0.0360(3) Uani 1 1 d . . . . .
F21_2 F 0.78752(9) 0.90758(9) 0.32116(9) 0.0255(2) Uani 1 1 d . . . . .
F22_2 F 0.62365(11) 1.03832(9) 0.34946(10) 0.0307(3) Uani 1 1 d . . . . .
F23_2 F 0.44277(10) 0.99772(10) 0.37022(10) 0.0318(3) Uani 1 1 d . . . . .
F24_2 F 0.42845(8) 0.81729(9) 0.37224(9) 0.0247(2) Uani 1 1 d . . . . .
F25_2 F 0.58684(8) 0.68277(8) 0.35271(8) 0.01765(19) Uani 1 1 d . . . . .
F31_2 F 0.66929(9) 0.59987(9) 0.50617(9) 0.0259(2) Uani 1 1 d . . . . .
F32_2 F 0.63327(11) 0.41496(10) 0.56534(10) 0.0379(3) Uani 1 1 d . . . . .
F33_2 F 0.72897(12) 0.30056(9) 0.44774(12) 0.0389(3) Uani 1 1 d . . . . .
F34_2 F 0.86465(11) 0.37716(10) 0.27197(12) 0.0359(3) Uani 1 1 d . . . . .
F35_2 F 0.90202(9) 0.56025(9) 0.21099(10) 0.0291(3) Uani 1 1 d . . . . .
F41_2 F 0.98674(9) 0.82102(10) 0.23777(10) 0.0286(3) Uani 1 1 d . . . . .
F42_2 F 1.07207(10) 0.90898(11) 0.05185(10) 0.0350(3) Uani 1 1 d . . . . .
F43_2 F 1.00644(11) 0.89870(11) -0.08469(10) 0.0373(3) Uani 1 1 d . . . . .
F44_2 F 0.84806(10) 0.79806(11) -0.02604(9) 0.0307(3) Uani 1 1 d . . . . .
F45_2 F 0.75729(8) 0.71309(9) 0.16161(8) 0.0212(2) Uani 1 1 d . . . . .
C10_2 C 0.86067(15) 0.69611(14) 0.40309(15) 0.0241(4) Uani 1 1 d . . . . .
C11_2 C 0.82088(17) 0.72460(16) 0.48511(16) 0.0282(4) Uani 1 1 d . . . . .
C12_2 C 0.8698(2) 0.7035(2) 0.5525(2) 0.0414(6) Uani 1 1 d . . . . .
C13_2 C 0.9639(2) 0.6508(2) 0.5387(2) 0.0472(8) Uani 1 1 d . . . . .
C14_2 C 1.00773(19) 0.62103(18) 0.4584(2) 0.0437(7) Uani 1 1 d . . . . .
C15_2 C 0.95559(16) 0.64262(16) 0.39375(18) 0.0308(5) Uani 1 1 d . . . . .
C20_2 C 0.69712(13) 0.78586(12) 0.33845(12) 0.0156(3) Uani 1 1 d . . . . .
C21_2 C 0.69914(14) 0.88108(13) 0.33473(13) 0.0182(3) Uani 1 1 d . . . . .
C22_2 C 0.61641(15) 0.95114(13) 0.34651(13) 0.0209(3) Uani 1 1 d . . . . .
C23_2 C 0.52429(15) 0.93069(14) 0.35817(13) 0.0209(3) Uani 1 1 d . . . . .
C24_2 C 0.51749(13) 0.83935(14) 0.35904(12) 0.0177(3) Uani 1 1 d . . . . .
C25_2 C 0.60276(13) 0.76996(12) 0.34915(12) 0.0150(3) Uani 1 1 d . . . . .
C30_2 C 0.78432(13) 0.59336(13) 0.35325(14) 0.0183(3) Uani 1 1 d . . . . .
C31_2 C 0.71903(14) 0.54769(14) 0.44435(14) 0.0209(3) Uani 1 1 d . . . . .
C32_2 C 0.69945(16) 0.45157(15) 0.47711(15) 0.0255(4) Uani 1 1 d . . . . .
C33_2 C 0.74751(16) 0.39390(14) 0.41821(17) 0.0276(4) Uani 1 1 d . . . . .
C34_2 C 0.81512(15) 0.43293(14) 0.32955(17) 0.0255(4) Uani 1 1 d . . . . .
C35_2 C 0.83272(14) 0.52997(14) 0.29942(15) 0.0223(4) Uani 1 1 d . . . . .
C40_2 C 0.86834(13) 0.75825(13) 0.21132(14) 0.0184(3) Uani 1 1 d . . . . .
C41_2 C 0.94907(14) 0.81112(14) 0.17664(15) 0.0223(4) Uani 1 1 d . . . . .
C42_2 C 0.99509(14) 0.85818(15) 0.07902(16) 0.0255(4) Uani 1 1 d . . . . .
C43_2 C 0.96282(15) 0.85369(15) 0.00984(15) 0.0261(4) Uani 1 1 d . . . . .
C44_2 C 0.88232(14) 0.80230(15) 0.04005(14) 0.0224(3) Uani 1 1 d . . . . .
C45_2 C 0.83767(13) 0.75827(13) 0.13767(14) 0.0183(3) Uani 1 1 d . . . . .
B1_2 B 0.80267(15) 0.70805(15) 0.32628(15) 0.0174(3) Uani 1 1 d . . . . .
F1_3 F 0.90746(18) 0.18756(17) 0.50549(18) 0.0516(7) Uani 0.787(4) 1 d D U P B 1
F2_3 F 0.7818(2) 0.0532(2) 0.5834(2) 0.0692(8) Uani 0.787(4) 1 d D U P B 1
C1_3 C 0.9190(3) 0.1237(3) 0.4594(3) 0.0353(7) Uani 0.787(4) 1 d D U P B 1
C2_3 C 0.8543(3) 0.0543(3) 0.4997(3) 0.0413(8) Uani 0.787(4) 1 d D U P B 1
C3_3 C 0.8631(6) -0.0118(5) 0.4546(5) 0.0500(13) Uani 0.787(4) 1 d D U P B 1
H3_3 H 0.816512 -0.058026 0.481437 0.060 Uiso 0.787(4) 1 calc R U P B 1
C4_3 C 0.9410(5) -0.0093(5) 0.3696(4) 0.0544(14) Uani 0.787(4) 1 d D U P B 1
H4_3 H 0.949593 -0.055513 0.338183 0.065 Uiso 0.787(4) 1 calc R U P B 1
C5_3 C 1.0062(4) 0.0594(4) 0.3301(3) 0.0534(11) Uani 0.787(4) 1 d D U P B 1
H5_3 H 1.059633 0.060151 0.271457 0.064 Uiso 0.787(4) 1 calc R U P B 1
C6_3 C 0.9956(3) 0.1274(3) 0.3739(3) 0.0459(9) Uani 0.787(4) 1 d D U P B 1
H6_3 H 1.040255 0.175676 0.345527 0.055 Uiso 0.787(4) 1 calc R U P B 1
F1_4 F 1.0867(13) 0.1910(12) 0.2542(16) 0.161(8) Uani 0.213(4) 1 d D U P B 2
F2_4 F 1.1060(11) 0.0205(13) 0.2221(13) 0.138(7) Uani 0.213(4) 1 d D U P B 2
C1_4 C 1.0205(13) 0.1264(11) 0.3149(14) 0.089(5) Uani 0.213(4) 1 d D U P B 2
C2_4 C 1.0281(13) 0.0403(11) 0.2979(14) 0.077(5) Uani 0.213(4) 1 d D U P B 2
C3_4 C 0.960(2) -0.0243(16) 0.358(2) 0.082(7) Uani 0.213(4) 1 d D U P B 2
H3_4 H 0.962943 -0.081867 0.343539 0.099 Uiso 0.213(4) 1 calc R U P B 2
C4_4 C 0.887(2) -0.006(2) 0.439(2) 0.079(7) Uani 0.213(4) 1 d D U P B 2
H4_4 H 0.844333 -0.054601 0.484168 0.094 Uiso 0.213(4) 1 calc R U P B 2
C5_4 C 0.8765(16) 0.0818(14) 0.4534(17) 0.099(7) Uani 0.213(4) 1 d D U P B 2
H5_4 H 0.820944 0.098619 0.503768 0.119 Uiso 0.213(4) 1 calc R U P B 2
C6_4 C 0.9471(15) 0.1453(12) 0.3946(15) 0.087(6) Uani 0.213(4) 1 d D U P B 2
H6_4 H 0.945181 0.202340 0.409151 0.105 Uiso 0.213(4) 1 calc R U P B 2

loop_
_atom_site_aniso_label
_atom_site_aniso_U_11
_atom_site_aniso_U_22
_atom_site_aniso_U_33
_atom_site_aniso_U_23
_atom_site_aniso_U_13
_atom_site_aniso_U_12
Bi1_1 0.03865(4) 0.01586(3) 0.03451(4) -0.01097(3) -0.02953(3) 0.00842(3)
Ga1_1 0.02470(10) 0.01139(8) 0.02323(9) -0.00775(7) -0.01722(8) 0.00326(7)
N1_1 0.0176(6) 0.0135(6) 0.0206(7) -0.0080(5) -0.0109(5) 0.0011(5)
N2_1 0.0186(7) 0.0138(6) 0.0182(6) -0.0074(5) -0.0107(5) 0.0009(5)
C1_1 0.0184(8) 0.0131(7) 0.0214(8) -0.0077(6) -0.0092(6) 0.0016(6)
C2_1 0.0199(8) 0.0147(7) 0.0216(8) -0.0065(6) -0.0124(7) 0.0035(6)
C3_1 0.0165(7) 0.0168(7) 0.0185(7) -0.0060(6) -0.0099(6) 0.0010(6)
C4_1 0.0308(10) 0.0158(8) 0.0369(11) -0.0139(7) -0.0195(9) 0.0047(7)
C5_1 0.0246(9) 0.0211(8) 0.0251(9) -0.0086(7) -0.0171(7) 0.0021(7)
C6_1 0.0187(7) 0.0132(7) 0.0139(7) -0.0048(5) -0.0076(6) -0.0016(6)
C7_1 0.0191(8) 0.0207(8) 0.0210(8) -0.0084(6) -0.0089(6) -0.0043(6)
C8_1 0.0254(9) 0.0274(9) 0.0185(8) -0.0070(7) -0.0099(7) -0.0077(7)
C9_1 0.0228(8) 0.0261(9) 0.0238(8) -0.0094(7) -0.0140(7) -0.0028(7)
C10_1 0.0165(8) 0.0225(8) 0.0252(9) -0.0110(7) -0.0091(7) -0.0017(6)
C11_1 0.0186(8) 0.0159(7) 0.0198(8) -0.0069(6) -0.0087(6) -0.0016(6)
C12_1 0.0209(9) 0.0406(11) 0.0247(9) -0.0144(8) -0.0059(7) -0.0102(8)
C13_1 0.0396(15) 0.0520(18) 0.079(2) -0.0215(17) 0.0068(15) -0.0271(14)
C14_1 0.0255(12) 0.104(3) 0.0545(17) -0.0549(19) 0.0016(11) -0.0152(14)
C15_1 0.0232(9) 0.0324(10) 0.0199(8) -0.0086(7) -0.0069(7) -0.0066(8)
C16_1 0.0576(17) 0.0387(14) 0.0372(13) -0.0220(11) 0.0133(12) -0.0156(13)
C17_1 0.0595(17) 0.0262(11) 0.0301(11) -0.0016(9) -0.0062(11) -0.0128(11)
C18_1 0.0182(7) 0.0151(7) 0.0193(7) -0.0083(6) -0.0113(6) 0.0005(6)
C19_1 0.0186(8) 0.0291(10) 0.0312(10) -0.0177(8) -0.0028(7) -0.0087(7)
C20_1 0.0296(10) 0.0237(9) 0.0374(11) -0.0142(8) -0.0098(9) -0.0110(8)
C21_1 0.0267(9) 0.0191(8) 0.0321(10) -0.0140(7) -0.0165(8) 0.0026(7)
C22_1 0.0268(9) 0.0262(9) 0.0209(8) -0.0135(7) -0.0095(7) 0.0001(7)
C23_1 0.0273(9) 0.0194(8) 0.0144(7) -0.0053(6) -0.0086(7) -0.0040(7)
C24_1 0.021(3) 0.043(4) 0.034(3) -0.025(3) -0.001(2) -0.011(3)
C25_1 0.037(3) 0.091(8) 0.028(3) -0.011(4) 0.000(2) -0.011(4)
C26_1 0.020(2) 0.062(4) 0.048(3) -0.022(3) -0.0049(19) -0.007(2)
C24'_1 0.018(3) 0.023(3) 0.029(4) -0.007(2) -0.003(2) -0.008(2)
C25'_1 0.030(3) 0.028(3) 0.034(3) 0.004(3) -0.006(2) -0.010(2)
C26'_1 0.020(3) 0.027(3) 0.050(4) 0.004(3) 0.010(3) 0.003(2)
C27_1 0.0483(13) 0.0334(11) 0.0141(8) -0.0057(7) -0.0022(8) -0.0223(10)
C28_1 0.0547(17) 0.090(2) 0.0198(10) 0.0085(12) -0.0138(11) -0.0503(17)
C29_1 0.0408(12) 0.0330(11) 0.0142(8) -0.0024(8) -0.0040(8) -0.0077(9)
F11_2 0.0382(7) 0.0358(7) 0.0251(6) -0.0072(5) -0.0170(5) -0.0090(6)
F12_2 0.0867(13) 0.0592(11) 0.0451(9) -0.0076(8) -0.0466(9) -0.0229(10)
F13_2 0.0915(15) 0.0568(11) 0.0922(15) 0.0111(10) -0.0844(13) -0.0231(10)
F14_2 0.0377(8) 0.0356(8) 0.0944(14) 0.0123(8) -0.0496(9) -0.0091(7)
F15_2 0.0193(6) 0.0253(6) 0.0562(9) -0.0007(6) -0.0173(6) -0.0030(5)
F21_2 0.0280(6) 0.0194(5) 0.0336(6) -0.0042(5) -0.0141(5) -0.0104(5)
F22_2 0.0436(7) 0.0160(5) 0.0334(7) -0.0091(5) -0.0110(6) -0.0057(5)
F23_2 0.0302(6) 0.0245(6) 0.0359(7) -0.0131(5) -0.0098(5) 0.0085(5)
F24_2 0.0147(5) 0.0322(6) 0.0291(6) -0.0127(5) -0.0078(4) -0.0005(4)
F25_2 0.0170(5) 0.0171(5) 0.0225(5) -0.0072(4) -0.0084(4) -0.0037(4)
F31_2 0.0304(6) 0.0239(6) 0.0216(5) -0.0025(4) -0.0083(5) -0.0080(5)
F32_2 0.0431(8) 0.0271(7) 0.0324(7) 0.0067(5) -0.0088(6) -0.0172(6)
F33_2 0.0445(8) 0.0154(6) 0.0576(9) -0.0008(6) -0.0239(7) -0.0108(5)
F34_2 0.0359(7) 0.0201(6) 0.0542(9) -0.0171(6) -0.0160(6) 0.0029(5)
F35_2 0.0208(6) 0.0208(6) 0.0363(7) -0.0086(5) -0.0012(5) -0.0008(4)
F41_2 0.0244(6) 0.0282(6) 0.0364(7) -0.0016(5) -0.0152(5) -0.0143(5)
F42_2 0.0237(6) 0.0331(7) 0.0403(7) 0.0015(6) -0.0065(5) -0.0178(5)
F43_2 0.0295(7) 0.0417(8) 0.0245(6) 0.0010(6) 0.0005(5) -0.0113(6)
F44_2 0.0285(6) 0.0410(7) 0.0219(6) -0.0098(5) -0.0071(5) -0.0055(5)
F45_2 0.0161(5) 0.0233(5) 0.0256(5) -0.0074(4) -0.0068(4) -0.0055(4)
C10_2 0.0239(9) 0.0190(8) 0.0312(10) 0.0044(7) -0.0181(8) -0.0110(7)
C11_2 0.0355(11) 0.0251(9) 0.0298(10) 0.0029(8) -0.0227(9) -0.0130(8)
C12_2 0.0615(17) 0.0368(12) 0.0422(13) 0.0017(10) -0.0394(13) -0.0201(12)
C13_2 0.0634(17) 0.0346(12) 0.0607(17) 0.0100(12) -0.0538(15) -0.0212(12)
C14_2 0.0357(12) 0.0245(10) 0.0716(18) 0.0139(11) -0.0413(13) -0.0140(9)
C15_2 0.0240(9) 0.0214(9) 0.0453(12) 0.0044(8) -0.0206(9) -0.0091(7)
C20_2 0.0179(7) 0.0148(7) 0.0147(7) -0.0019(6) -0.0069(6) -0.0049(6)
C21_2 0.0227(8) 0.0158(7) 0.0183(7) -0.0022(6) -0.0095(6) -0.0065(6)
C22_2 0.0296(9) 0.0144(7) 0.0187(8) -0.0045(6) -0.0075(7) -0.0045(7)
C23_2 0.0237(9) 0.0178(8) 0.0173(8) -0.0055(6) -0.0062(7) 0.0026(6)
C24_2 0.0168(7) 0.0224(8) 0.0137(7) -0.0057(6) -0.0056(6) -0.0013(6)
C25_2 0.0177(7) 0.0159(7) 0.0133(7) -0.0043(6) -0.0067(6) -0.0030(6)
C30_2 0.0145(7) 0.0150(7) 0.0257(8) -0.0019(6) -0.0107(6) -0.0030(6)
C31_2 0.0203(8) 0.0178(8) 0.0255(9) -0.0016(7) -0.0122(7) -0.0048(6)
C32_2 0.0252(9) 0.0186(8) 0.0297(10) 0.0033(7) -0.0131(8) -0.0090(7)
C33_2 0.0278(10) 0.0135(8) 0.0447(12) -0.0006(8) -0.0225(9) -0.0047(7)
C34_2 0.0222(9) 0.0162(8) 0.0420(11) -0.0091(8) -0.0175(8) 0.0019(7)
C35_2 0.0151(8) 0.0177(8) 0.0323(10) -0.0049(7) -0.0094(7) -0.0010(6)
C40_2 0.0132(7) 0.0151(7) 0.0263(8) -0.0041(6) -0.0082(6) -0.0019(6)
C41_2 0.0174(8) 0.0188(8) 0.0295(9) -0.0028(7) -0.0099(7) -0.0044(6)
C42_2 0.0161(8) 0.0205(8) 0.0338(10) -0.0013(7) -0.0057(7) -0.0075(7)
C43_2 0.0185(8) 0.0237(9) 0.0248(9) -0.0013(7) -0.0019(7) -0.0027(7)
C44_2 0.0185(8) 0.0225(8) 0.0228(8) -0.0070(7) -0.0058(7) 0.0010(7)
C45_2 0.0126(7) 0.0158(7) 0.0247(8) -0.0058(6) -0.0047(6) -0.0022(6)
B1_2 0.0145(8) 0.0160(8) 0.0226(9) -0.0028(7) -0.0090(7) -0.0042(6)
F1_3 0.0598(14) 0.0458(12) 0.0685(15) -0.0351(11) -0.0283(12) 0.0005(10)
F2_3 0.0542(15) 0.087(2) 0.0665(17) -0.0314(15) -0.0071(12) -0.0168(14)
C1_3 0.0399(16) 0.0337(16) 0.0439(17) -0.0190(14) -0.0226(14) 0.0009(13)
C2_3 0.0426(18) 0.039(2) 0.0485(19) -0.0138(16) -0.0210(15) -0.0050(15)
C3_3 0.057(4) 0.036(2) 0.076(3) -0.018(2) -0.041(2) -0.005(2)
C4_3 0.064(3) 0.051(3) 0.081(3) -0.040(2) -0.056(2) 0.020(2)
C5_3 0.046(2) 0.078(3) 0.054(2) -0.040(2) -0.0268(18) 0.011(2)
C6_3 0.042(2) 0.055(2) 0.049(2) -0.0228(18) -0.0211(17) -0.0018(17)
F1_4 0.124(13) 0.111(12) 0.26(2) -0.048(13) -0.068(13) -0.047(10)
F2_4 0.092(10) 0.128(14) 0.173(15) -0.051(11) -0.041(9) 0.022(9)
C1_4 0.097(12) 0.054(9) 0.144(15) -0.025(9) -0.085(10) 0.008(7)
C2_4 0.074(10) 0.059(8) 0.123(14) -0.030(8) -0.075(8) 0.018(7)
C3_4 0.069(11) 0.042(9) 0.154(17) -0.034(9) -0.074(9) 0.026(7)
C4_4 0.065(14) 0.051(11) 0.147(17) -0.035(12) -0.071(10) 0.012(8)
C5_4 0.105(14) 0.042(9) 0.160(19) -0.037(11) -0.065(12) 0.017(8)
C6_4 0.112(14) 0.030(7) 0.153(16) -0.034(9) -0.089(11) 0.016(8)

loop_
_atom_type_symbol
_atom_type_description
_atom_type_scat_dispersion_real
_atom_type_scat_dispersion_imag
_atom_type_scat_source
C C 0.0033 0.0016 'International Tables Vol C Tables 4.2.6.8 and 6.1.1.4'
H H 0.0000 0.0000 'International Tables Vol C Tables 4.2.6.8 and 6.1.1.4'
B B 0.0013 0.0007 'International Tables Vol C Tables 4.2.6.8 and 6.1.1.4'
Bi Bi -4.1077 10.2566 'International Tables Vol C Tables 4.2.6.8 and 6.1.1.4'
F F 0.0171 0.0103 'International Tables Vol C Tables 4.2.6.8 and 6.1.1.4'
Ga Ga 0.2307 1.6083 'International Tables Vol C Tables 4.2.6.8 and 6.1.1.4'
N N 0.0061 0.0033 'International Tables Vol C Tables 4.2.6.8 and 6.1.1.4'

loop_
_geom_angle_atom_site_label_1
_geom_angle_atom_site_label_2
_geom_angle_atom_site_label_3
_geom_angle
_geom_angle_site_symmetry_1
_geom_angle_site_symmetry_3
_geom_angle_publ_flag
Ga1_1 Bi1_1 Bi1_1 84.838(6) . 2_665 ?
N2_1 Ga1_1 N1_1 98.76(6) . . ?
N2_1 Ga1_1 Bi1_1 142.94(4) . . ?
N1_1 Ga1_1 Bi1_1 118.23(4) . . ?
C1_1 N1_1 C6_1 125.21(14) . . ?
C1_1 N1_1 Ga1_1 124.15(12) . . ?
C6_1 N1_1 Ga1_1 110.61(11) . . ?
C3_1 N2_1 C18_1 121.42(14) . . ?
C3_1 N2_1 Ga1_1 123.03(12) . . ?
C18_1 N2_1 Ga1_1 115.11(11) . . ?
N1_1 C1_1 C2_1 122.42(15) . . ?
N1_1 C1_1 C4_1 118.43(16) . . ?
C2_1 C1_1 C4_1 119.15(16) . . ?
C1_1 C2_1 C3_1 128.44(16) . . ?
N2_1 C3_1 C2_1 123.11(15) . . ?
N2_1 C3_1 C5_1 118.49(15) . . ?
C2_1 C3_1 C5_1 118.37(15) . . ?
C11_1 C6_1 C7_1 122.14(16) . . ?
C11_1 C6_1 N1_1 119.15(15) . . ?
C7_1 C6_1 N1_1 117.35(15) . . ?
C8_1 C7_1 C6_1 117.62(17) . . ?
C8_1 C7_1 C12_1 120.10(17) . . ?
C6_1 C7_1 C12_1 122.26(16) . . ?
C9_1 C8_1 C7_1 120.94(18) . . ?
C10_1 C9_1 C8_1 120.34(17) . . ?
C9_1 C10_1 C11_1 120.91(17) . . ?
C10_1 C11_1 C6_1 117.98(16) . . ?
C10_1 C11_1 C15_1 119.70(16) . . ?
C6_1 C11_1 C15_1 122.32(16) . . ?
C14_1 C12_1 C7_1 112.34(17) . . ?
C14_1 C12_1 C13_1 108.7(2) . . ?
C7_1 C12_1 C13_1 111.4(2) . . ?
C11_1 C15_1 C17_1 110.93(17) . . ?
C11_1 C15_1 C16_1 111.43(19) . . ?
C17_1 C15_1 C16_1 108.9(2) . . ?
C23_1 C18_1 C19_1 122.23(16) . . ?
C23_1 C18_1 N2_1 118.22(15) . . ?
C19_1 C18_1 N2_1 119.22(16) . . ?
C20_1 C19_1 C18_1 117.46(18) . . ?
C20_1 C19_1 C24_1 122.2(3) . . ?
C18_1 C19_1 C24_1 119.3(4) . . ?
C20_1 C19_1 C24'_1 118.9(3) . . ?
C18_1 C19_1 C24'_1 122.8(3) . . ?
C21_1 C20_1 C19_1 121.38(19) . . ?
C22_1 C21_1 C20_1 120.17(17) . . ?
C21_1 C22_1 C23_1 121.24(18) . . ?
C22_1 C23_1 C18_1 117.49(17) . . ?
C22_1 C23_1 C27_1 120.72(18) . . ?
C18_1 C23_1 C27_1 121.77(17) . . ?
C25_1 C24_1 C19_1 107.1(6) . . ?
C25_1 C24_1 C26_1 111.4(6) . . ?
C19_1 C24_1 C26_1 114.4(5) . . ?
C25'_1 C24'_1 C26'_1 109.5(6) . . ?
C25'_1 C24'_1 C19_1 117.7(7) . . ?
C26'_1 C24'_1 C19_1 105.1(5) . . ?
C23_1 C27_1 C29_1 112.15(18) . . ?
C23_1 C27_1 C28_1 110.1(2) . . ?
C29_1 C27_1 C28_1 110.29(19) . . ?
C11_2 C10_2 C15_2 113.35(19) . . ?
C11_2 C10_2 B1_2 127.11(18) . . ?
C15_2 C10_2 B1_2 119.1(2) . . ?
F11_2 C11_2 C10_2 121.64(17) . . ?
F11_2 C11_2 C12_2 113.9(2) . . ?
C10_2 C11_2 C12_2 124.5(2) . . ?
F12_2 C12_2 C13_2 119.9(2) . . ?
F12_2 C12_2 C11_2 120.9(3) . . ?
C13_2 C12_2 C11_2 119.3(3) . . ?
F13_2 C13_2 C14_2 120.9(3) . . ?
F13_2 C13_2 C12_2 120.1(3) . . ?
C14_2 C13_2 C12_2 119.0(2) . . ?
F14_2 C14_2 C13_2 120.3(2) . . ?
F14_2 C14_2 C15_2 120.0(3) . . ?
C13_2 C14_2 C15_2 119.7(2) . . ?
F15_2 C15_2 C10_2 119.18(19) . . ?
F15_2 C15_2 C14_2 116.7(2) . . ?
C10_2 C15_2 C14_2 124.1(3) . . ?
C25_2 C20_2 C21_2 112.90(16) . . ?
C25_2 C20_2 B1_2 127.65(15) . . ?
C21_2 C20_2 B1_2 119.41(15) . . ?
F21_2 C21_2 C22_2 116.10(16) . . ?
F21_2 C21_2 C20_2 119.04(16) . . ?
C22_2 C21_2 C20_2 124.84(17) . . ?
F22_2 C22_2 C21_2 120.97(18) . . ?
F22_2 C22_2 C23_2 119.45(17) . . ?
C21_2 C22_2 C23_2 119.56(17) . . ?
F23_2 C23_2 C22_2 120.47(17) . . ?
F23_2 C23_2 C24_2 120.86(18) . . ?
C22_2 C23_2 C24_2 118.65(17) . . ?
F24_2 C24_2 C23_2 119.61(16) . . ?
F24_2 C24_2 C25_2 120.60(16) . . ?
C23_2 C24_2 C25_2 119.76(17) . . ?
F25_2 C25_2 C20_2 121.24(15) . . ?
F25_2 C25_2 C24_2 114.57(15) . . ?
C20_2 C25_2 C24_2 124.18(16) . . ?
C35_2 C30_2 C31_2 112.67(17) . . ?
C35_2 C30_2 B1_2 128.17(16) . . ?
C31_2 C30_2 B1_2 118.91(17) . . ?
F31_2 C31_2 C32_2 116.07(17) . . ?
F31_2 C31_2 C30_2 119.15(16) . . ?
C32_2 C31_2 C30_2 124.78(19) . . ?
F32_2 C32_2 C33_2 120.33(18) . . ?
F32_2 C32_2 C31_2 120.3(2) . . ?
C33_2 C32_2 C31_2 119.33(19) . . ?
F33_2 C33_2 C34_2 120.5(2) . . ?
F33_2 C33_2 C32_2 120.6(2) . . ?
C34_2 C33_2 C32_2 118.85(18) . . ?
F34_2 C34_2 C33_2 119.81(18) . . ?
F34_2 C34_2 C35_2 120.2(2) . . ?
C33_2 C34_2 C35_2 120.0(2) . . ?
F35_2 C35_2 C30_2 120.92(17) . . ?
F35_2 C35_2 C34_2 114.78(18) . . ?
C30_2 C35_2 C34_2 124.30(19) . . ?
C41_2 C40_2 C45_2 113.09(17) . . ?
C41_2 C40_2 B1_2 126.94(17) . . ?
C45_2 C40_2 B1_2 119.68(15) . . ?
F41_2 C41_2 C42_2 115.23(16) . . ?
F41_2 C41_2 C40_2 121.12(18) . . ?
C42_2 C41_2 C40_2 123.64(19) . . ?
F42_2 C42_2 C43_2 119.76(18) . . ?
F42_2 C42_2 C41_2 119.74(19) . . ?
C43_2 C42_2 C41_2 120.51(18) . . ?
F43_2 C43_2 C42_2 121.24(19) . . ?
F43_2 C43_2 C44_2 120.3(2) . . ?
C42_2 C43_2 C44_2 118.47(18) . . ?
F44_2 C44_2 C45_2 121.12(17) . . ?
F44_2 C44_2 C43_2 119.75(18) . . ?
C45_2 C44_2 C43_2 119.12(19) . . ?
F45_2 C45_2 C44_2 115.69(17) . . ?
F45_2 C45_2 C40_2 119.16(16) . . ?
C44_2 C45_2 C40_2 125.15(17) . . ?
C30_2 B1_2 C40_2 113.70(15) . . ?
C30_2 B1_2 C10_2 102.28(14) . . ?
C40_2 B1_2 C10_2 113.01(14) . . ?
C30_2 B1_2 C20_2 113.31(14) . . ?
C40_2 B1_2 C20_2 102.22(14) . . ?
C10_2 B1_2 C20_2 112.76(16) . . ?
F1_3 C1_3 C2_3 119.2(3) . . ?
F1_3 C1_3 C6_3 120.2(3) . . ?
C2_3 C1_3 C6_3 120.6(3) . . ?
F2_3 C2_3 C1_3 118.2(3) . . ?
F2_3 C2_3 C3_3 120.8(4) . . ?
C1_3 C2_3 C3_3 121.0(4) . . ?
C2_3 C3_3 C4_3 118.5(4) . . ?
C5_3 C4_3 C3_3 120.3(4) . . ?
C4_3 C5_3 C6_3 121.2(4) . . ?
C1_3 C6_3 C5_3 118.4(4) . . ?
F1_4 C1_4 C2_4 119.7(10) . . ?
F1_4 C1_4 C6_4 120.2(10) . . ?
C2_4 C1_4 C6_4 120.0(9) . . ?
C3_4 C2_4 F2_4 121.4(10) . . ?
C3_4 C2_4 C1_4 120.0(9) . . ?
F2_4 C2_4 C1_4 118.6(10) . . ?
C2_4 C3_4 C4_4 120.1(10) . . ?
C5_4 C4_4 C3_4 119.8(10) . . ?
C4_4 C5_4 C6_4 119.4(10) . . ?
C1_4 C6_4 C5_4 120.1(10) . . ?

loop_
_geom_bond_atom_site_label_1
_geom_bond_atom_site_label_2
_geom_bond_distance
_geom_bond_site_symmetry_2
_geom_bond_publ_flag
Bi1_1 Ga1_1 2.6492(2) . ?
Bi1_1 Bi1_1 2.83467(15) 2_665 ?
Ga1_1 N2_1 1.8742(14) . ?
Ga1_1 N1_1 1.8772(14) . ?
N1_1 C1_1 1.335(2) . ?
N1_1 C6_1 1.446(2) . ?
N2_1 C3_1 1.347(2) . ?
N2_1 C18_1 1.446(2) . ?
C1_1 C2_1 1.396(2) . ?
C1_1 C4_1 1.501(2) . ?
C2_1 C3_1 1.402(2) . ?
C3_1 C5_1 1.500(2) . ?
C6_1 C11_1 1.398(2) . ?
C6_1 C7_1 1.414(2) . ?
C7_1 C8_1 1.389(3) . ?
C7_1 C12_1 1.522(3) . ?
C8_1 C9_1 1.389(3) . ?
C9_1 C10_1 1.386(3) . ?
C10_1 C11_1 1.391(2) . ?
C11_1 C15_1 1.521(3) . ?
C12_1 C14_1 1.517(3) . ?
C12_1 C13_1 1.528(4) . ?
C15_1 C17_1 1.528(3) . ?
C15_1 C16_1 1.529(3) . ?
C18_1 C23_1 1.403(3) . ?
C18_1 C19_1 1.405(3) . ?
C19_1 C20_1 1.394(3) . ?
C19_1 C24_1 1.527(8) . ?
C19_1 C24'_1 1.552(9) . ?
C20_1 C21_1 1.382(3) . ?
C21_1 C22_1 1.376(3) . ?
C22_1 C23_1 1.400(3) . ?
C23_1 C27_1 1.512(3) . ?
C24_1 C25_1 1.510(11) . ?
C24_1 C26_1 1.540(8) . ?
C24'_1 C25'_1 1.521(10) . ?
C24'_1 C26'_1 1.535(9) . ?
C27_1 C29_1 1.530(3) . ?
C27_1 C28_1 1.538(4) . ?
F11_2 C11_2 1.349(3) . ?
F12_2 C12_2 1.337(4) . ?
F13_2 C13_2 1.337(3) . ?
F14_2 C14_2 1.350(3) . ?
F15_2 C15_2 1.353(3) . ?
F21_2 C21_2 1.355(2) . ?
F22_2 C22_2 1.345(2) . ?
F23_2 C23_2 1.340(2) . ?
F24_2 C24_2 1.336(2) . ?
F25_2 C25_2 1.3488(19) . ?
F31_2 C31_2 1.352(2) . ?
F32_2 C32_2 1.346(2) . ?
F33_2 C33_2 1.343(2) . ?
F34_2 C34_2 1.342(3) . ?
F35_2 C35_2 1.352(2) . ?
F41_2 C41_2 1.345(2) . ?
F42_2 C42_2 1.349(2) . ?
F43_2 C43_2 1.338(2) . ?
F44_2 C44_2 1.343(2) . ?
F45_2 C45_2 1.351(2) . ?
C10_2 C11_2 1.382(3) . ?
C10_2 C15_2 1.387(3) . ?
C10_2 B1_2 1.659(3) . ?
C11_2 C12_2 1.393(3) . ?
C12_2 C13_2 1.371(4) . ?
C13_2 C14_2 1.370(5) . ?
C14_2 C15_2 1.390(3) . ?
C20_2 C25_2 1.387(2) . ?
C20_2 C21_2 1.399(2) . ?
C20_2 B1_2 1.660(3) . ?
C21_2 C22_2 1.376(3) . ?
C22_2 C23_2 1.377(3) . ?
C23_2 C24_2 1.379(3) . ?
C24_2 C25_2 1.392(2) . ?
C30_2 C35_2 1.386(3) . ?
C30_2 C31_2 1.397(3) . ?
C30_2 B1_2 1.653(3) . ?
C31_2 C32_2 1.381(3) . ?
C32_2 C33_2 1.376(3) . ?
C33_2 C34_2 1.366(3) . ?
C34_2 C35_2 1.389(3) . ?
C40_2 C41_2 1.393(2) . ?
C40_2 C45_2 1.395(3) . ?
C40_2 B1_2 1.656(3) . ?
C41_2 C42_2 1.386(3) . ?
C42_2 C43_2 1.371(3) . ?
C43_2 C44_2 1.388(3) . ?
C44_2 C45_2 1.374(3) . ?
F1_3 C1_3 1.347(4) . ?
F2_3 C2_3 1.333(5) . ?
C1_3 C2_3 1.371(5) . ?
C1_3 C6_3 1.372(5) . ?
C2_3 C3_3 1.376(5) . ?
C3_3 C4_3 1.378(7) . ?
C4_3 C5_3 1.370(6) . ?
C5_3 C6_3 1.379(6) . ?
F1_4 C1_4 1.348(12) . ?
F2_4 C2_4 1.364(12) . ?
C1_4 C2_4 1.374(11) . ?
C1_4 C6_4 1.374(11) . ?
C2_4 C3_4 1.362(11) . ?
C3_4 C4_4 1.383(12) . ?
C4_4 C5_4 1.375(12) . ?
C5_4 C6_4 1.375(12) . ?
